data_7036119
loop_
_publ_author_name
'Jassal, Amanpreet Kaur'
'Aliaga-Alcalde, N\'uria'
'Corbella, Montserrat'
'Aravena, Daniel'
'Ruiz, Eliseo'
'Hundal, Geeta'

_publ_section_title
;
 Neodymium 1D systems: targeting new sources for field-induced slow
 magnetization relaxation.
;
_journal_issue 36
_journal_name_full 'Dalton transactions (Cambridge, England : 2003)'
_journal_page_first 15774
_journal_page_last 15778
_journal_paper_doi 10.1039/c5dt02533h
_journal_volume 44
_journal_year 2015
_chemical_formula_moiety 'C21 H13 N6 Nd O20, C2 H3 N'
_chemical_formula_sum 'C23 H16 N7 Nd O20'
_chemical_formula_weight 854.67
_space_group_IT_number 14
_symmetry_cell_setting monoclinic
_symmetry_space_group_name_Hall '-P 2yn'
_symmetry_space_group_name_H-M 'P 1 21/n 1'
_atom_sites_solution_hydrogens geom
_atom_sites_solution_primary direct
_atom_sites_solution_secondary difmap
_audit_creation_method SHELXL-97
_audit_update_record
;
2015-02-24 deposited with the CCDC.
2015-08-07 downloaded from the CCDC.
;
_cell_angle_alpha 90.00
_cell_angle_beta 90.8370(10)
_cell_angle_gamma 90.00
_cell_formula_units_Z 4
_cell_length_a 9.4980(2)
_cell_length_b 15.7090(3)
_cell_length_c 21.2630(3)
_cell_measurement_reflns_used 9902
_cell_measurement_temperature 296(2)
_cell_measurement_theta_max 31.94
_cell_measurement_theta_min 2.51
_cell_volume 3172.19(10)
_computing_cell_refinement 'Bruker SAINT'
_computing_data_collection 'Bruker APEX2'
_computing_data_reduction 'Bruker SAINT'
_computing_molecular_graphics 'Bruker SHELXTL'
_computing_publication_material 'Bruker SHELXTL'
_computing_structure_refinement 'SHELXL-97 (Sheldrick, 2008)'
_computing_structure_solution 'Sir-92 (Altomare et al., 1993)'
_diffrn_ambient_temperature 296(2)
_diffrn_measured_fraction_theta_full 0.995
_diffrn_measured_fraction_theta_max 0.995
_diffrn_measurement_device_type 'Bruker APEX-II CCD'
_diffrn_measurement_method '\f and \w scans'
_diffrn_radiation_monochromator graphite
_diffrn_radiation_source 'fine-focus sealed tube'
_diffrn_radiation_type MoK\a
_diffrn_radiation_wavelength 0.71073
_diffrn_reflns_av_R_equivalents 0.0358
_diffrn_reflns_av_sigmaI/netI 0.0474
_diffrn_reflns_limit_h_max 10
_diffrn_reflns_limit_h_min -16
_diffrn_reflns_limit_k_max 24
_diffrn_reflns_limit_k_min -26
_diffrn_reflns_limit_l_max 35
_diffrn_reflns_limit_l_min -35
_diffrn_reflns_number 62474
_diffrn_reflns_theta_full 36.86
_diffrn_reflns_theta_max 36.86
_diffrn_reflns_theta_min 1.61
_exptl_absorpt_coefficient_mu 1.735
_exptl_absorpt_correction_T_max 0.7472
_exptl_absorpt_correction_T_min 0.6299
_exptl_absorpt_correction_type multi-scan
_exptl_absorpt_process_details 'SADABS-2008/1 - Bruker AXS area detector scaling and absorption correction'
_exptl_crystal_colour 'light pink'
_exptl_crystal_density_diffrn 1.790
_exptl_crystal_density_method 'not measured'
_exptl_crystal_description Needles
_exptl_crystal_F_000 1692
_exptl_crystal_size_max 0.12
_exptl_crystal_size_mid 0.08
_exptl_crystal_size_min 0.05
_refine_diff_density_max 1.428
_refine_diff_density_min -0.634
_refine_diff_density_rms 0.104
_refine_ls_extinction_method none
_refine_ls_goodness_of_fit_ref 1.022
_refine_ls_hydrogen_treatment mixed
_refine_ls_matrix_type full
_refine_ls_number_parameters 473
_refine_ls_number_reflns 15887
_refine_ls_number_restraints 4
_refine_ls_restrained_S_all 1.021
_refine_ls_R_factor_all 0.0887
_refine_ls_R_factor_gt 0.0394
_refine_ls_shift/su_max 0.045
_refine_ls_shift/su_mean 0.000
_refine_ls_structure_factor_coef Fsqd
_refine_ls_weighting_details 'calc w=1/[\s^2^(Fo^2^)+(0.0290P)^2^+2.4117P] where P=(Fo^2^+2Fc^2^)/3'
_refine_ls_weighting_scheme calc
_refine_ls_wR_factor_gt 0.0748
_refine_ls_wR_factor_ref 0.0900
_reflns_number_gt 9305
_reflns_number_total 15887
_reflns_threshold_expression >2sigma(I)
_cod_data_source_file c5dt02533h2.cif
_cod_data_source_block shelxl
_cod_depositor_comments
;
The following automatic conversions were performed:

'_symmetry_cell_setting' value 'Monoclinic' changed to 'monoclinic'
according to
/usr/data/users/saulius/crontab/automatic-downloads/rss-feeds/RSC/lib/dictionaries/cif_core.dic
dictionary named 'cif_core.dic' version 2.4.2 from 2011-04-26.

'_exptl_absorpt_correction_type' value 'Multi-scan' changed to
'multi-scan' according to
/usr/data/users/saulius/crontab/automatic-downloads/rss-feeds/RSC/lib/dictionaries/cif_core.dic
dictionary named 'cif_core.dic' version 2.4.2 from 2011-04-26.

Automatic conversion script
Id: cif_fix_values 3271 2015-04-21 07:52:19Z andrius 

 Adding full bibliography for 7036119--7036120.cif.
;
_cod_original_sg_symbol_H-M 'P 21/n'
_cod_database_code 7036119

loop_
_symmetry_equiv_pos_as_xyz
'x, y, z'
'-x+1/2, y+1/2, -z+1/2'
'-x, -y, -z'
'x-1/2, -y-1/2, z-1/2'

loop_
_atom_site_label
_atom_site_type_symbol
_atom_site_fract_x
_atom_site_fract_y
_atom_site_fract_z
_atom_site_U_iso_or_equiv
_atom_site_adp_type
_atom_site_occupancy
_atom_site_symmetry_multiplicity
_atom_site_calc_flag
_atom_site_refinement_flags
C1 C 0.4893(3) -0.10321(15) -0.09748(11) 0.0290(5) Uani 1 1 d .
C2 C 0.5603(3) -0.16130(15) -0.14301(11) 0.0320(5) Uani 1 1 d .
C3 C 0.7042(3) -0.16423(17) -0.14624(12) 0.0353(5) Uani 1 1 d .
H3 H 0.7596 -0.1306 -0.1197 0.042 Uiso 1 1 calc R
C4 C 0.7660(3) -0.21785(19) -0.18953(13) 0.0429(6) Uani 1 1 d .
C5 C 0.6890(4) -0.2686(2) -0.23056(15) 0.0569(9) Uani 1 1 d .
H5 H 0.7319 -0.3048 -0.2591 0.068 Uiso 1 1 calc R
C6 C 0.5444(3) -0.2621(2) -0.22649(16) 0.0523(8) Uani 1 1 d .
C7 C 0.4779(3) -0.21105(18) -0.18353(14) 0.0430(6) Uani 1 1 d .
H7 H 0.3802 -0.2098 -0.1815 0.052 Uiso 1 1 calc R
C8 C 0.9863(2) -0.14472(14) -0.01432(11) 0.0278(5) Uani 1 1 d .
C9 C 0.9917(3) -0.23872(15) -0.02759(13) 0.0347(5) Uani 1 1 d .
C10 C 0.8721(3) -0.28741(18) -0.01670(15) 0.0481(7) Uani 1 1 d .
H10 H 0.7922 -0.2628 0.0004 0.058 Uiso 1 1 calc R
C11 C 0.8742(4) -0.3727(2) -0.03180(18) 0.0608(9) Uani 1 1 d .
C12 C 0.9894(4) -0.4112(2) -0.05738(18) 0.0669(10) Uani 1 1 d .
H12 H 0.9886 -0.4687 -0.0679 0.080 Uiso 1 1 calc R
C13 C 1.1074(4) -0.3611(2) -0.06702(15) 0.0562(8) Uani 1 1 d .
C14 C 1.1106(3) -0.27486(17) -0.05253(13) 0.0423(6) Uani 1 1 d .
H14 H 1.1908 -0.2425 -0.0595 0.051 Uiso 1 1 calc R
C15 C 0.4815(2) -0.14735(15) 0.06950(11) 0.0296(5) Uani 1 1 d .
C16 C 0.4633(3) -0.23150(15) 0.10236(11) 0.0318(5) Uani 1 1 d .
C17 C 0.3317(3) -0.26969(18) 0.10270(13) 0.0421(6) Uani 1 1 d .
H17 H 0.2557 -0.2443 0.0820 0.051 Uiso 1 1 calc R
C18 C 0.3149(3) -0.3457(2) 0.13396(15) 0.0518(8) Uani 1 1 d .
C19 C 0.4237(4) -0.3854(2) 0.16535(15) 0.0595(9) Uani 1 1 d .
H19 H 0.4106 -0.4368 0.1862 0.071 Uiso 1 1 calc R
C20 C 0.5526(3) -0.34605(18) 0.16463(14) 0.0473(7) Uani 1 1 d .
C21 C 0.5757(3) -0.26995(17) 0.13380(13) 0.0405(6) Uani 1 1 d .
H21 H 0.6645 -0.2450 0.1341 0.049 Uiso 1 1 calc R
C22 C -0.0611(4) 0.4642(3) 0.2610(2) 0.0725(11) Uani 1 1 d .
H22A H -0.1211 0.4205 0.2772 0.109 Uiso 1 1 calc R
H22B H -0.0600 0.4607 0.2159 0.109 Uiso 1 1 calc R
H22C H -0.0960 0.5190 0.2733 0.109 Uiso 1 1 calc R
C23 C 0.0780(4) 0.4530(2) 0.28535(15) 0.0550(8) Uani 1 1 d .
N1 N 0.9206(3) -0.2201(2) -0.19267(13) 0.0565(7) Uani 1 1 d .
N2 N 0.4573(4) -0.3135(2) -0.27057(18) 0.0816(11) Uani 1 1 d .
N3 N 0.7450(5) -0.4234(2) -0.0204(2) 0.0971(13) Uani 1 1 d .
N4 N 1.2356(5) -0.3993(2) -0.09430(17) 0.0831(11) Uani 1 1 d .
N5 N 0.1725(4) -0.3847(2) 0.13463(16) 0.0782(10) Uani 1 1 d .
N6 N 0.6698(4) -0.38557(19) 0.20043(15) 0.0677(9) Uani 1 1 d .
N7 N 0.1861(4) 0.4447(2) 0.30635(16) 0.0825(11) Uani 1 1 d .
O1 O 0.56150(18) -0.06215(11) -0.05832(8) 0.0359(4) Uani 1 1 d .
O2 O 0.35860(18) -0.09754(13) -0.10177(9) 0.0421(4) Uani 1 1 d .
O3 O 0.9866(2) -0.16292(19) -0.16819(13) 0.0729(8) Uani 1 1 d .
O4 O 0.9750(3) -0.2793(2) -0.21994(16) 0.0979(11) Uani 1 1 d .
O5 O 0.5133(4) -0.3375(3) -0.31875(19) 0.1487(19) Uani 1 1 d .
O6 O 0.3354(3) -0.3245(2) -0.25948(17) 0.0966(11) Uani 1 1 d .
O7 O 0.87628(19) -0.11725(12) 0.00973(10) 0.0432(4) Uani 1 1 d .
O8 O 1.08944(18) -0.10116(11) -0.02936(9) 0.0370(4) Uani 1 1 d .
O9 O 0.6445(4) -0.3876(2) 0.0030(3) 0.1485(19) Uani 1 1 d .
O10 O 0.7508(5) -0.49908(18) -0.0321(2) 0.1221(15) Uani 1 1 d .
O11 O 1.2261(4) -0.4740(2) -0.1107(2) 0.1212(14) Uani 1 1 d .
O12 O 1.3403(4) -0.3566(2) -0.0974(2) 0.1200(15) Uani 1 1 d .
O13 O 0.59827(18) -0.11107(12) 0.07428(9) 0.0377(4) Uani 1 1 d .
O14 O 0.37525(17) -0.12090(11) 0.03952(9) 0.0358(4) Uani 1 1 d .
O15 O 0.0822(3) -0.3554(2) 0.10141(18) 0.1050(12) Uani 1 1 d .
O16 O 0.1583(4) -0.4466(3) 0.16735(18) 0.1343(17) Uani 1 1 d .
O17 O 0.6417(3) -0.44495(19) 0.23481(14) 0.0939(10) Uani 1 1 d .
O18 O 0.7871(3) -0.35601(19) 0.19360(17) 0.0955(11) Uani 1 1 d .
O1W O 0.8573(2) -0.01986(14) 0.12413(9) 0.0414(4) Uani 1 1 d D
H11W H 0.826(3) 0.0131(17) 0.1490(13) 0.050 Uiso 1 1 d D
H12W H 0.866(3) -0.0653(14) 0.1408(14) 0.050 Uiso 1 1 d D
O2W O 0.84544(19) 0.01022(13) -0.08640(9) 0.0396(4) Uani 1 1 d D
H21W H 0.9297(19) 0.0085(19) -0.0925(16) 0.048 Uiso 1 1 d D
H22W H 0.812(3) 0.0346(19) -0.1168(11) 0.048 Uiso 1 1 d D
Nd1 Nd 0.721756(11) 0.001768(7) 0.017452(5) 0.02273(3) Uani 1 1 d .

loop_
_atom_site_aniso_label
_atom_site_aniso_U_11
_atom_site_aniso_U_22
_atom_site_aniso_U_33
_atom_site_aniso_U_23
_atom_site_aniso_U_13
_atom_site_aniso_U_12
C1 0.0263(12) 0.0312(11) 0.0296(10) -0.0052(8) 0.0030(9) 0.0012(9)
C2 0.0277(12) 0.0323(11) 0.0360(12) -0.0064(9) 0.0015(9) -0.0011(9)
C3 0.0282(13) 0.0411(13) 0.0365(12) -0.0083(10) -0.0017(10) 0.0007(10)
C4 0.0307(14) 0.0547(17) 0.0434(14) -0.0135(12) 0.0017(11) 0.0068(12)
C5 0.0499(19) 0.065(2) 0.0559(18) -0.0324(16) -0.0039(15) 0.0111(16)
C6 0.0430(17) 0.0543(18) 0.0592(18) -0.0281(15) -0.0108(14) 0.0022(14)
C7 0.0321(14) 0.0445(15) 0.0522(16) -0.0147(12) -0.0052(12) -0.0006(12)
C8 0.0236(11) 0.0250(10) 0.0346(11) -0.0010(8) -0.0037(9) 0.0008(8)
C9 0.0351(14) 0.0259(11) 0.0433(13) -0.0010(9) 0.0013(10) 0.0011(10)
C10 0.0433(17) 0.0351(14) 0.0660(19) 0.0002(13) 0.0023(14) -0.0042(12)
C11 0.066(2) 0.0343(15) 0.082(2) 0.0005(15) -0.0009(19) -0.0121(15)
C12 0.096(3) 0.0310(15) 0.073(2) -0.0093(15) 0.000(2) -0.0012(17)
C13 0.071(2) 0.0413(16) 0.0562(18) -0.0061(13) 0.0128(16) 0.0175(16)
C14 0.0451(16) 0.0349(13) 0.0473(15) 0.0005(11) 0.0082(12) 0.0065(12)
C15 0.0232(11) 0.0316(11) 0.0340(11) 0.0063(9) 0.0026(9) 0.0011(9)
C16 0.0270(12) 0.0323(11) 0.0360(11) 0.0063(9) 0.0008(9) -0.0002(9)
C17 0.0369(15) 0.0451(15) 0.0442(14) 0.0119(12) -0.0017(12) -0.0075(12)
C18 0.0541(19) 0.0487(17) 0.0526(17) 0.0169(13) -0.0025(14) -0.0197(15)
C19 0.082(3) 0.0422(16) 0.0543(18) 0.0196(14) -0.0059(17) -0.0112(17)
C20 0.0557(19) 0.0389(14) 0.0469(15) 0.0078(12) -0.0102(14) 0.0077(13)
C21 0.0360(15) 0.0377(13) 0.0477(15) 0.0062(11) -0.0042(12) 0.0018(11)
C22 0.049(2) 0.078(3) 0.091(3) 0.008(2) -0.004(2) 0.009(2)
C23 0.063(2) 0.0521(19) 0.0495(17) -0.0052(14) -0.0034(16) 0.0113(16)
N1 0.0363(14) 0.082(2) 0.0513(15) -0.0105(14) 0.0055(12) 0.0113(14)
N2 0.069(2) 0.076(2) 0.099(3) -0.055(2) -0.030(2) 0.0101(18)
N3 0.086(3) 0.0467(19) 0.159(4) -0.010(2) 0.022(3) -0.0302(19)
N4 0.112(3) 0.059(2) 0.079(2) -0.0078(17) 0.026(2) 0.038(2)
N5 0.076(2) 0.082(2) 0.077(2) 0.0269(18) -0.0066(18) -0.0434(19)
N6 0.087(2) 0.0475(16) 0.0683(19) 0.0082(14) -0.0199(18) 0.0247(16)
N7 0.084(3) 0.090(3) 0.073(2) -0.0261(19) -0.0326(19) 0.020(2)
O1 0.0327(10) 0.0413(10) 0.0335(8) -0.0085(7) 0.0004(7) -0.0097(8)
O2 0.0239(9) 0.0580(12) 0.0444(10) -0.0155(9) -0.0015(8) 0.0046(8)
O3 0.0353(12) 0.102(2) 0.0815(18) -0.0262(16) 0.0035(12) -0.0096(13)
O4 0.0511(16) 0.122(3) 0.121(3) -0.057(2) 0.0096(16) 0.0315(16)
O5 0.110(3) 0.191(4) 0.144(3) -0.135(3) -0.034(2) 0.030(3)
O6 0.069(2) 0.090(2) 0.130(3) -0.0394(19) -0.0322(19) -0.0244(17)
O7 0.0318(10) 0.0340(9) 0.0642(12) 0.0043(9) 0.0134(9) 0.0074(8)
O8 0.0249(9) 0.0346(9) 0.0516(10) -0.0051(8) -0.0001(8) -0.0102(7)
O9 0.084(3) 0.081(3) 0.282(6) -0.024(3) 0.055(3) -0.034(2)
O10 0.147(4) 0.0517(18) 0.168(4) -0.0130(19) 0.020(3) -0.0488(19)
O11 0.153(4) 0.077(2) 0.134(3) -0.047(2) 0.019(3) 0.045(2)
O12 0.095(3) 0.077(2) 0.190(4) 0.006(2) 0.079(3) 0.024(2)
O13 0.0232(9) 0.0421(10) 0.0477(10) 0.0139(8) -0.0017(7) -0.0068(8)
O14 0.0222(8) 0.0368(9) 0.0484(10) 0.0126(8) -0.0020(7) 0.0016(7)
O15 0.0593(18) 0.121(3) 0.135(3) 0.046(2) -0.0173(19) -0.0447(18)
O16 0.126(3) 0.140(3) 0.136(3) 0.085(3) -0.018(2) -0.083(3)
O17 0.115(2) 0.082(2) 0.084(2) 0.0421(17) -0.0043(17) 0.0394(18)
O18 0.072(2) 0.0728(19) 0.140(3) 0.0244(19) -0.047(2) 0.0130(16)
O1W 0.0378(11) 0.0498(12) 0.0365(9) 0.0045(8) -0.0076(8) 0.0048(9)
O2W 0.0227(8) 0.0618(13) 0.0345(8) 0.0057(8) 0.0020(7) 0.0007(9)
Nd1 0.01449(5) 0.02428(5) 0.02936(5) -0.00009(5) -0.00199(3) -0.00089(5)

loop_
_atom_type_symbol
_atom_type_description
_atom_type_scat_dispersion_real
_atom_type_scat_dispersion_imag
_atom_type_scat_source
C C 0.0033 0.0016 'International Tables Vol C Tables 4.2.6.8 and 6.1.1.4'
H H 0.0000 0.0000 'International Tables Vol C Tables 4.2.6.8 and 6.1.1.4'
N N 0.0061 0.0033 'International Tables Vol C Tables 4.2.6.8 and 6.1.1.4'
O O 0.0106 0.0060 'International Tables Vol C Tables 4.2.6.8 and 6.1.1.4'
Nd Nd -0.1943 3.0179 'International Tables Vol C Tables 4.2.6.8 and 6.1.1.4'

loop_
_geom_angle_atom_site_label_1
_geom_angle_atom_site_label_2
_geom_angle_atom_site_label_3
_geom_angle
_geom_angle_site_symmetry_1
_geom_angle_site_symmetry_3
O2 C1 O1 123.2(2) . .
O2 C1 C2 117.0(2) . .
O1 C1 C2 119.8(2) . .
C3 C2 C7 120.1(2) . .
C3 C2 C1 120.8(2) . .
C7 C2 C1 119.1(2) . .
C2 C3 C4 119.1(2) . .
C2 C3 H3 120.4 . .
C4 C3 H3 120.4 . .
C5 C4 C3 123.0(3) . .
C5 C4 N1 118.5(3) . .
C3 C4 N1 118.5(2) . .
C6 C5 C4 115.8(3) . .
C6 C5 H5 122.1 . .
C4 C5 H5 122.1 . .
C7 C6 C5 123.4(3) . .
C7 C6 N2 118.8(3) . .
C5 C6 N2 117.8(3) . .
C6 C7 C2 118.6(3) . .
C6 C7 H7 120.7 . .
C2 C7 H7 120.7 . .
O8 C8 O7 125.8(2) . .
O8 C8 C9 117.6(2) . .
O7 C8 C9 116.6(2) . .
C14 C9 C10 120.9(2) . .
C14 C9 C8 120.5(2) . .
C10 C9 C8 118.6(2) . .
C11 C10 C9 118.7(3) . .
C11 C10 H10 120.6 . .
C9 C10 H10 120.6 . .
C12 C11 C10 122.5(3) . .
C12 C11 N3 119.6(3) . .
C10 C11 N3 117.9(3) . .
C11 C12 C13 117.3(3) . .
C11 C12 H12 121.3 . .
C13 C12 H12 121.3 . .
C12 C13 C14 122.4(3) . .
C12 C13 N4 119.8(3) . .
C14 C13 N4 117.8(3) . .
C9 C14 C13 118.2(3) . .
C9 C14 H14 120.9 . .
C13 C14 H14 120.9 . .
O13 C15 O14 126.6(2) . .
O13 C15 C16 118.0(2) . .
O14 C15 C16 115.4(2) . .
C17 C16 C21 119.7(2) . .
C17 C16 C15 119.5(2) . .
C21 C16 C15 120.8(2) . .
C18 C17 C16 119.3(3) . .
C18 C17 H17 120.4 . .
C16 C17 H17 120.4 . .
C19 C18 C17 122.5(3) . .
C19 C18 N5 119.1(3) . .
C17 C18 N5 118.3(3) . .
C20 C19 C18 117.1(3) . .
C20 C19 H19 121.5 . .
C18 C19 H19 121.5 . .
C19 C20 C21 122.9(3) . .
C19 C20 N6 118.1(3) . .
C21 C20 N6 119.0(3) . .
C20 C21 C16 118.5(3) . .
C20 C21 H21 120.7 . .
C16 C21 H21 120.7 . .
C23 C22 H22A 109.5 . .
C23 C22 H22B 109.5 . .
H22A C22 H22B 109.5 . .
C23 C22 H22C 109.5 . .
H22A C22 H22C 109.5 . .
H22B C22 H22C 109.5 . .
N7 C23 C22 177.9(4) . .
O3 N1 O4 123.5(3) . .
O3 N1 C4 118.3(3) . .
O4 N1 C4 118.1(3) . .
O6 N2 O5 123.7(3) . .
O6 N2 C6 119.1(3) . .
O5 N2 C6 117.0(4) . .
O10 N3 O9 125.0(4) . .
O10 N3 C11 116.8(4) . .
O9 N3 C11 118.1(3) . .
O12 N4 O11 125.2(4) . .
O12 N4 C13 118.7(3) . .
O11 N4 C13 116.2(4) . .
O15 N5 O16 124.6(4) . .
O15 N5 C18 118.7(3) . .
O16 N5 C18 116.6(4) . .
O17 N6 O18 124.9(3) . .
O17 N6 C20 117.5(4) . .
O18 N6 C20 117.6(3) . .
C1 O1 Nd1 172.61(17) . .
C1 O2 Nd1 107.96(14) . 3_655
C8 O7 Nd1 145.08(16) . .
C8 O8 Nd1 158.08(16) . 3_755
C15 O13 Nd1 136.01(15) . .
C15 O14 Nd1 144.26(16) . 3_655
Nd1 O1W H11W 108(2) . .
Nd1 O1W H12W 123(2) . .
H11W O1W H12W 109(3) . .
Nd1 O2W H21W 128(2) . .
Nd1 O2W H22W 123(2) . .
H21W O2W H22W 105(3) . .
O7 Nd1 O8 93.32(6) . 3_755
O7 Nd1 O14 143.82(7) . 3_655
O8 Nd1 O14 79.99(6) 3_755 3_655
O7 Nd1 O1 90.61(7) . .
O8 Nd1 O1 143.73(6) 3_755 .
O14 Nd1 O1 75.81(6) 3_655 .
O7 Nd1 O13 76.50(6) . .
O8 Nd1 O13 141.60(6) 3_755 .
O14 Nd1 O13 128.89(6) 3_655 .
O1 Nd1 O13 74.18(6) . .
O7 Nd1 O2 136.45(7) . 3_655
O8 Nd1 O2 76.37(6) 3_755 3_655
O14 Nd1 O2 76.79(7) 3_655 3_655
O1 Nd1 O2 122.57(6) . 3_655
O13 Nd1 O2 85.85(7) . 3_655
O7 Nd1 O2W 71.68(7) . .
O8 Nd1 O2W 72.52(6) 3_755 .
O14 Nd1 O2W 72.41(6) 3_655 .
O1 Nd1 O2W 74.63(6) . .
O13 Nd1 O2W 134.59(7) . .
O2 Nd1 O2W 139.20(7) 3_655 .
O7 Nd1 O1W 70.24(7) . .
O8 Nd1 O1W 68.50(7) 3_755 .
O14 Nd1 O1W 135.91(6) 3_655 .
O1 Nd1 O1W 145.22(6) . .
O13 Nd1 O1W 73.24(6) . .
O2 Nd1 O1W 66.59(6) 3_655 .
O2W Nd1 O1W 122.50(6) . .

loop_
_geom_bond_atom_site_label_1
_geom_bond_atom_site_label_2
_geom_bond_distance
_geom_bond_site_symmetry_2
C1 O2 1.246(3) .
C1 O1 1.250(3) .
C1 C2 1.498(3) .
C2 C3 1.370(3) .
C2 C7 1.395(3) .
C3 C4 1.385(3) .
C3 H3 0.9300 .
C4 C5 1.383(4) .
C4 N1 1.471(4) .
C5 C6 1.382(4) .
C5 H5 0.9300 .
C6 C7 1.376(4) .
C6 N2 1.481(4) .
C7 H7 0.9300 .
C8 O8 1.241(3) .
C8 O7 1.247(3) .
C8 C9 1.504(3) .
C9 C14 1.377(4) .
C9 C10 1.392(4) .
C10 C11 1.378(4) .
C10 H10 0.9300 .
C11 C12 1.370(5) .
C11 N3 1.486(5) .
C12 C13 1.387(5) .
C12 H12 0.9300 .
C13 C14 1.390(4) .
C13 N4 1.484(5) .
C14 H14 0.9300 .
C15 O13 1.250(3) .
C15 O14 1.256(3) .
C15 C16 1.506(3) .
C16 C17 1.386(4) .
C16 C21 1.390(3) .
C17 C18 1.377(4) .
C17 H17 0.9300 .
C18 C19 1.372(4) .
C18 N5 1.486(4) .
C19 C20 1.372(5) .
C19 H19 0.9300 .
C20 C21 1.382(4) .
C20 N6 1.476(4) .
C21 H21 0.9300 .
C22 C23 1.423(5) .
C22 H22A 0.9600 .
C22 H22B 0.9600 .
C22 H22C 0.9600 .
C23 N7 1.122(4) .
N1 O3 1.208(4) .
N1 O4 1.215(4) .
N2 O6 1.198(4) .
N2 O5 1.220(5) .
N3 O10 1.216(4) .
N3 O9 1.219(5) .
N4 O12 1.202(5) .
N4 O11 1.226(4) .
N5 O15 1.195(4) .
N5 O16 1.204(4) .
N6 O17 1.217(4) .
N6 O18 1.218(4) .
O1 Nd1 2.4186(16) .
O2 Nd1 2.4699(18) 3_655
O7 Nd1 2.3840(18) .
O8 Nd1 2.3883(16) 3_755
O13 Nd1 2.4534(17) .
O14 Nd1 2.4054(16) 3_655
O1W Nd1 2.6140(18) .
O1W H11W 0.803(17) .
O1W H12W 0.799(17) .
O2W Nd1 2.5199(18) .
O2W H21W 0.813(18) .
O2W H22W 0.812(17) .
Nd1 O8 2.3883(16) 3_755
Nd1 O14 2.4054(16) 3_655
Nd1 O2 2.4699(18) 3_655

loop_
_geom_torsion_atom_site_label_1
_geom_torsion_atom_site_label_2
_geom_torsion_atom_site_label_3
_geom_torsion_atom_site_label_4
_geom_torsion
_geom_torsion_site_symmetry_4
O2 C1 C2 C3 172.7(2) .
O1 C1 C2 C3 -6.0(4) .
O2 C1 C2 C7 -5.5(4) .
O1 C1 C2 C7 175.7(2) .
C7 C2 C3 C4 -0.8(4) .
C1 C2 C3 C4 -179.1(2) .
C2 C3 C4 C5 0.6(5) .
C2 C3 C4 N1 179.7(3) .
C3 C4 C5 C6 0.8(5) .
N1 C4 C5 C6 -178.3(3) .
C4 C5 C6 C7 -2.1(6) .
C4 C5 C6 N2 178.5(3) .
C5 C6 C7 C2 1.9(5) .
N2 C6 C7 C2 -178.6(3) .
C3 C2 C7 C6 -0.4(4) .
C1 C2 C7 C6 177.9(3) .
O8 C8 C9 C14 3.3(4) .
O7 C8 C9 C14 -178.2(2) .
O8 C8 C9 C10 -173.9(2) .
O7 C8 C9 C10 4.5(4) .
C14 C9 C10 C11 -0.5(5) .
C8 C9 C10 C11 176.7(3) .
C9 C10 C11 C12 -0.3(5) .
C9 C10 C11 N3 -179.5(3) .
C10 C11 C12 C13 0.9(6) .
N3 C11 C12 C13 -179.9(4) .
C11 C12 C13 C14 -0.9(5) .
C11 C12 C13 N4 179.7(3) .
C10 C9 C14 C13 0.5(4) .
C8 C9 C14 C13 -176.6(3) .
C12 C13 C14 C9 0.2(5) .
N4 C13 C14 C9 179.6(3) .
O13 C15 C16 C17 174.3(2) .
O14 C15 C16 C17 -5.9(4) .
O13 C15 C16 C21 -3.8(4) .
O14 C15 C16 C21 176.0(2) .
C21 C16 C17 C18 -0.4(4) .
C15 C16 C17 C18 -178.6(3) .
C16 C17 C18 C19 0.3(5) .
C16 C17 C18 N5 179.0(3) .
C17 C18 C19 C20 0.1(5) .
N5 C18 C19 C20 -178.6(3) .
C18 C19 C20 C21 -0.4(5) .
C18 C19 C20 N6 177.3(3) .
C19 C20 C21 C16 0.2(5) .
N6 C20 C21 C16 -177.4(3) .
C17 C16 C21 C20 0.2(4) .
C15 C16 C21 C20 178.3(3) .
C5 C4 N1 O3 163.0(3) .
C3 C4 N1 O3 -16.2(5) .
C5 C4 N1 O4 -16.8(5) .
C3 C4 N1 O4 164.0(3) .
C7 C6 N2 O6 -16.3(6) .
C5 C6 N2 O6 163.2(4) .
C7 C6 N2 O5 158.8(4) .
C5 C6 N2 O5 -21.7(6) .
C12 C11 N3 O10 3.1(7) .
C10 C11 N3 O10 -177.7(4) .
C12 C11 N3 O9 179.3(5) .
C10 C11 N3 O9 -1.5(7) .
C12 C13 N4 O12 -174.0(4) .
C14 C13 N4 O12 6.6(6) .
C12 C13 N4 O11 4.4(6) .
C14 C13 N4 O11 -175.0(4) .
C19 C18 N5 O15 -171.4(4) .
C17 C18 N5 O15 9.9(6) .
C19 C18 N5 O16 5.7(6) .
C17 C18 N5 O16 -173.0(4) .
C19 C20 N6 O17 -8.9(5) .
C21 C20 N6 O17 168.9(3) .
C19 C20 N6 O18 171.5(4) .
C21 C20 N6 O18 -10.7(5) .
O1 C1 O2 Nd1 -3.5(3) 3_655
C2 C1 O2 Nd1 177.77(17) 3_655
O8 C8 O7 Nd1 29.4(5) .
C9 C8 O7 Nd1 -148.9(2) .
O7 C8 O8 Nd1 53.7(6) 3_755
C9 C8 O8 Nd1 -128.0(4) 3_755
O14 C15 O13 Nd1 -17.8(4) .
C16 C15 O13 Nd1 162.06(17) .
O13 C15 O14 Nd1 -8.1(5) 3_655
C16 C15 O14 Nd1 172.05(19) 3_655
C8 O7 Nd1 O8 -44.1(3) 3_755
C8 O7 Nd1 O14 33.4(4) 3_655
C8 O7 Nd1 O1 99.8(3) .
C8 O7 Nd1 O13 173.4(3) .
C8 O7 Nd1 O2 -117.8(3) 3_655
C8 O7 Nd1 O2W 26.2(3) .
C8 O7 Nd1 O1W -109.9(3) .
C15 O13 Nd1 O7 -121.3(3) .
C15 O13 Nd1 O8 160.6(2) 3_755
C15 O13 Nd1 O14 29.4(3) 3_655
C15 O13 Nd1 O1 -26.8(2) .
C15 O13 Nd1 O2 98.8(2) 3_655
C15 O13 Nd1 O2W -75.0(3) .
C15 O13 Nd1 O1W 165.6(3) .
